data_4026347
loop_
_publ_author_name
'Bin Hu'
'Shu-Jun Fu'
'Feng Xu'
'Tao Tao'
'Hao-Yu Zhu'
'Kou-Sen Cao'
'Wei Huang'
'Xiao-Zeng You'

_publ_section_title
;
 Linear Heterocyclic Aromatic Fluorescence Compounds Having Various
 Donor-Acceptor Spacers Prepared by the Combination of Carbon-Carbon Bond
 and Carbon-Nitrogen Bond Cross-Coupling Reactions
;
_journal_name_full 'Journal of Organic Chemistry'
_journal_page_first 4444
_journal_page_last 4456
_journal_paper_doi 10.1021/jo200065d
_journal_volume 76
_journal_year 2011
_chemical_formula_moiety 'C18 H12 Br2 S4'
_chemical_formula_sum 'C18 H12 Br2 S4'
_chemical_formula_weight 516.34
_chemical_name_systematic
; 
 ? 
;
_space_group_IT_number 14
_symmetry_cell_setting monoclinic
_symmetry_space_group_name_Hall '-P 2ybc'
_symmetry_space_group_name_H-M 'P 1 21/c 1'
_atom_sites_solution_hydrogens geom
_atom_sites_solution_primary direct
_atom_sites_solution_secondary difmap
_audit_creation_method SHELXL-97
_cell_angle_alpha 90.00
_cell_angle_beta 108.125(3)
_cell_angle_gamma 90.00
_cell_formula_units_Z 2
_cell_length_a 6.9905(16)
_cell_length_b 10.659(3)
_cell_length_c 13.335(3)
_cell_measurement_reflns_used 1211
_cell_measurement_temperature 291(2)
_cell_measurement_theta_max 21.7555
_cell_measurement_theta_min 2.497
_cell_volume 944.3(4)
_computing_cell_refinement SMART
_computing_data_collection 'SMART (BRUKER 2000)'
_computing_data_reduction 'SAINT (BRUKER 2000)'
_computing_molecular_graphics SHELXTL
_computing_publication_material SHELXTL
_computing_structure_refinement SHELXTL
_computing_structure_solution 'SHELXTL (BRUKER 2000)'
_diffrn_ambient_temperature 291(2)
_diffrn_measured_fraction_theta_full 0.993
_diffrn_measured_fraction_theta_max 0.993
_diffrn_measurement_device_type 'Bruker CCD area detector'
_diffrn_measurement_method 'phi and omega scans'
_diffrn_radiation_monochromator graphite
_diffrn_radiation_source 'fine-focus sealed tube'
_diffrn_radiation_type MoK\a
_diffrn_radiation_wavelength 0.71073
_diffrn_reflns_av_R_equivalents 0.0384
_diffrn_reflns_av_sigmaI/netI 0.0515
_diffrn_reflns_limit_h_max 8
_diffrn_reflns_limit_h_min -8
_diffrn_reflns_limit_k_max 11
_diffrn_reflns_limit_k_min -12
_diffrn_reflns_limit_l_max 15
_diffrn_reflns_limit_l_min -12
_diffrn_reflns_number 4639
_diffrn_reflns_theta_full 25.00
_diffrn_reflns_theta_max 25.00
_diffrn_reflns_theta_min 2.50
_exptl_absorpt_coefficient_mu 4.732
_exptl_absorpt_correction_T_max 0.6490
_exptl_absorpt_correction_T_min 0.5782
_exptl_absorpt_correction_type multi-scan
_exptl_absorpt_process_details 'SADABS, Bruker(2000)'
_exptl_crystal_colour yellow
_exptl_crystal_density_diffrn 1.816
_exptl_crystal_description block
_exptl_crystal_F_000 508
_exptl_crystal_size_max 0.13
_exptl_crystal_size_mid 0.11
_exptl_crystal_size_min 0.10
_refine_diff_density_max 0.451
_refine_diff_density_min -0.409
_refine_diff_density_rms 0.059
_refine_ls_extinction_method none
_refine_ls_goodness_of_fit_ref 0.874
_refine_ls_hydrogen_treatment constr
_refine_ls_matrix_type full
_refine_ls_number_parameters 110
_refine_ls_number_reflns 1651
_refine_ls_number_restraints 0
_refine_ls_restrained_S_all 0.874
_refine_ls_R_factor_all 0.0596
_refine_ls_R_factor_gt 0.0331
_refine_ls_shift/su_max 0.000
_refine_ls_shift/su_mean 0.000
_refine_ls_structure_factor_coef Fsqd
_refine_ls_weighting_details 'calc w=1/[\s^2^(Fo^2^)+(0.0275P)^2^] where P=(Fo^2^+2Fc^2^)/3'
_refine_ls_weighting_scheme calc
_refine_ls_wR_factor_gt 0.0612
_refine_ls_wR_factor_ref 0.0651
_reflns_number_gt 1089
_reflns_number_total 1651
_reflns_threshold_expression >2sigma(I)
_cod_data_source_file jo200065d_si_002_12.cif
_cod_data_source_block 24
_cod_original_sg_symbol_H-M 'P 21/c '
_cod_database_code 4026347

loop_
_symmetry_equiv_pos_as_xyz
'x, y, z'
'-x, y+1/2, -z+1/2'
'-x, -y, -z'
'x, -y-1/2, z-1/2'

loop_
_atom_site_label
_atom_site_type_symbol
_atom_site_fract_x
_atom_site_fract_y
_atom_site_fract_z
_atom_site_U_iso_or_equiv
_atom_site_adp_type
_atom_site_occupancy
_atom_site_symmetry_multiplicity
_atom_site_calc_flag
_atom_site_refinement_flags
Br1 Br -0.22088(8) 0.43976(4) 0.21078(4) 0.0852(2) Uani 1 1 d .
C1 C -0.1247(6) 0.5513(3) 0.1286(3) 0.0562(10) Uani 1 1 d .
C2 C -0.2237(6) 0.5941(3) 0.0321(3) 0.0591(10) Uani 1 1 d .
H2 H -0.3535 0.5692 -0.0059 0.071 Uiso 1 1 calc R
C3 C -0.1098(6) 0.6818(3) -0.0062(3) 0.0508(9) Uani 1 1 d .
C4 C -0.1943(5) 0.7430(3) -0.1124(2) 0.0658(11) Uani 1 1 d .
H4A H -0.2331 0.8276 -0.1034 0.099 Uiso 1 1 calc R
H4B H -0.3098 0.6968 -0.1538 0.099 Uiso 1 1 calc R
H4C H -0.0939 0.7436 -0.1478 0.099 Uiso 1 1 calc R
C5 C 0.0777(5) 0.7009(3) 0.0638(2) 0.0445(8) Uani 1 1 d .
C6 C 0.2429(5) 0.7786(3) 0.0580(2) 0.0418(8) Uani 1 1 d .
C7 C 0.4382(5) 0.7704(3) 0.1171(3) 0.0572(10) Uani 1 1 d .
H7 H 0.4861 0.7077 0.1671 0.069 Uiso 1 1 calc R
C8 C 0.5632(6) 0.8636(3) 0.0971(3) 0.0581(10) Uani 1 1 d .
H8 H 0.7009 0.8681 0.1318 0.070 Uiso 1 1 calc R
C9 C 0.4621(5) 0.9468(3) 0.0217(2) 0.0447(8) Uani 1 1 d .
S1 S 0.11084(15) 0.61276(9) 0.17746(7) 0.0587(3) Uani 1 1 d .
S2 S 0.21119(14) 0.90759(8) -0.02451(7) 0.0541(3) Uani 1 1 d .

loop_
_atom_site_aniso_label
_atom_site_aniso_U_11
_atom_site_aniso_U_22
_atom_site_aniso_U_33
_atom_site_aniso_U_23
_atom_site_aniso_U_13
_atom_site_aniso_U_12
Br1 0.1066(4) 0.0736(3) 0.0815(4) 0.0156(2) 0.0380(3) -0.0298(3)
C1 0.075(3) 0.042(2) 0.056(3) 0.0011(17) 0.028(2) -0.0130(19)
C2 0.063(3) 0.055(2) 0.061(3) -0.0004(19) 0.022(2) -0.015(2)
C3 0.061(3) 0.050(2) 0.044(2) -0.0002(16) 0.019(2) -0.0072(19)
C4 0.062(3) 0.077(3) 0.050(2) 0.0038(19) 0.006(2) -0.012(2)
C5 0.056(2) 0.045(2) 0.034(2) -0.0034(15) 0.0165(18) -0.0064(18)
C6 0.046(2) 0.044(2) 0.038(2) -0.0029(15) 0.0169(17) -0.0027(17)
C7 0.062(3) 0.052(2) 0.055(2) 0.0139(17) 0.015(2) -0.001(2)
C8 0.046(2) 0.064(3) 0.061(3) 0.0106(19) 0.011(2) -0.009(2)
C9 0.046(2) 0.049(2) 0.042(2) -0.0033(16) 0.0180(17) -0.0056(17)
S1 0.0748(7) 0.0549(6) 0.0456(6) 0.0043(4) 0.0176(5) -0.0139(5)
S2 0.0496(6) 0.0581(6) 0.0533(6) 0.0107(4) 0.0142(5) -0.0065(5)

loop_
_atom_type_symbol
_atom_type_description
_atom_type_scat_dispersion_real
_atom_type_scat_dispersion_imag
_atom_type_scat_source
C C 0.0033 0.0016 'International Tables Vol C Tables 4.2.6.8 and 6.1.1.4'
H H 0.0000 0.0000 'International Tables Vol C Tables 4.2.6.8 and 6.1.1.4'
S S 0.1246 0.1234 'International Tables Vol C Tables 4.2.6.8 and 6.1.1.4'
Br Br -0.2901 2.4595 'International Tables Vol C Tables 4.2.6.8 and 6.1.1.4'

loop_
_geom_angle_atom_site_label_1
_geom_angle_atom_site_label_2
_geom_angle_atom_site_label_3
_geom_angle
_geom_angle_site_symmetry_1
_geom_angle_site_symmetry_3
C2 C1 S1 112.7(3) . .
C2 C1 Br1 127.3(3) . .
S1 C1 Br1 120.0(2) . .
C1 C2 C3 113.0(3) . .
C1 C2 H2 123.5 . .
C3 C2 H2 123.5 . .
C5 C3 C2 112.2(3) . .
C5 C3 C4 126.2(3) . .
C2 C3 C4 121.6(3) . .
C3 C4 H4A 109.5 . .
C3 C4 H4B 109.5 . .
H4A C4 H4B 109.5 . .
C3 C4 H4C 109.5 . .
H4A C4 H4C 109.5 . .
H4B C4 H4C 109.5 . .
C3 C5 C6 131.5(3) . .
C3 C5 S1 110.8(3) . .
C6 C5 S1 117.7(2) . .
C7 C6 C5 127.8(3) . .
C7 C6 S2 109.2(2) . .
C5 C6 S2 122.9(2) . .
C6 C7 C8 114.8(3) . .
C6 C7 H7 122.6 . .
C8 C7 H7 122.6 . .
C9 C8 C7 113.0(3) . .
C9 C8 H8 123.5 . .
C7 C8 H8 123.5 . .
C8 C9 C9 129.4(4) . 3_675
C8 C9 S2 110.1(2) . .
C9 C9 S2 120.4(3) 3_675 .
C1 S1 C5 91.34(17) . .
C9 S2 C6 92.89(16) . .

loop_
_geom_bond_atom_site_label_1
_geom_bond_atom_site_label_2
_geom_bond_distance
_geom_bond_site_symmetry_2
Br1 C1 1.878(3) .
C1 C2 1.337(4) .
C1 S1 1.702(4) .
C2 C3 1.422(5) .
C2 H2 0.9300 .
C3 C5 1.367(4) .
C3 C4 1.503(4) .
C4 H4A 0.9600 .
C4 H4B 0.9600 .
C4 H4C 0.9600 .
C5 C6 1.443(4) .
C5 S1 1.737(3) .
C6 C7 1.350(4) .
C6 S2 1.731(3) .
C7 C8 1.402(4) .
C7 H7 0.9300 .
C8 C9 1.362(4) .
C8 H8 0.9300 .
C9 C9 1.447(6) 3_675
C9 S2 1.720(3) .
